data_7249559
loop_
_publ_author_name
'Singh, Puspendra'
'Khan, Mariya'
'Duthie, Andrew'
'Butcher, Ray J.'

_publ_section_title
;
 Synthesis and characterization of carbonyl functionalized
 organotellurium(iv) derivatives
;
_journal_issue 48
_journal_name_full 'RSC Advances'
_journal_page_first 35650
_journal_page_last 35656
_journal_paper_doi 10.1039/D4RA06023G
_journal_volume 14
_journal_year 2024
_chemical_absolute_configuration unk
_chemical_formula_moiety 'C14 H18 Cl2 O2 Te'
_chemical_formula_sum 'C14 H18 Cl2 O2 Te'
_chemical_formula_weight 416.78
_space_group_crystal_system monoclinic
_space_group_IT_number 4
_space_group_name_Hall 'P 2yb'
_space_group_name_H-M_alt 'P 1 21 1'
_atom_sites_solution_hydrogens geom
_atom_sites_solution_primary direct
_atom_sites_solution_secondary difmap
_audit_creation_method SHELXL-2019/3
_audit_update_record
;
2024-08-18 deposited with the CCDC.	2024-10-29 downloaded from the CCDC.
;
_cell_angle_alpha 90.000(5)
_cell_angle_beta 116.320(5)
_cell_angle_gamma 90.000(5)
_cell_formula_units_Z 2
_cell_length_a 8.389(5)
_cell_length_b 12.312(5)
_cell_length_c 8.461(5)
_cell_measurement_reflns_used 6202
_cell_measurement_temperature 100(2)
_cell_measurement_theta_max 41.0655
_cell_measurement_theta_min 2.6813
_cell_volume 783.3(7)
_computing_cell_refinement
;
CrysAlisPro, Agilent Technologies,
Version 1.171.35.19 (release 27-10-2011 CrysAlis171 .NET)
(compiled Oct 27 2011,15:02:11)
;
_computing_data_collection
;
CrysAlisPro, Agilent Technologies,
Version 1.171.35.19 (release 27-10-2011 CrysAlis171 .NET)
(compiled Oct 27 2011,15:02:11)
;
_computing_data_reduction
;
CrysAlisPro, Agilent Technologies,
Version 1.171.35.19 (release 27-10-2011 CrysAlis171 .NET)
(compiled Oct 27 2011,15:02:11)
;
_computing_molecular_graphics 'SHELXTL (Sheldrick, 2008)'
_computing_publication_material 'SHELXTL (Sheldrick, 2008)'
_computing_structure_refinement 'SHELXL-2019/2 (Sheldrick, 2019)'
_computing_structure_solution 'Sir92 Altomare et al. 1993)'
_diffrn_ambient_temperature 100(2)
_diffrn_detector_area_resol_mean 10.6501
_diffrn_measured_fraction_theta_full 0.995
_diffrn_measured_fraction_theta_max 0.972
_diffrn_measurement_device_type 'SuperNova, Dual, Cu at zero, Atlas'
_diffrn_measurement_method '\w scans'
_diffrn_radiation_type MoK\a
_diffrn_radiation_wavelength 0.71073
_diffrn_reflns_av_R_equivalents 0.0295
_diffrn_reflns_av_unetI/netI 0.0523
_diffrn_reflns_Laue_measured_fraction_full 0.995
_diffrn_reflns_Laue_measured_fraction_max 0.972
_diffrn_reflns_limit_h_max 15
_diffrn_reflns_limit_h_min -14
_diffrn_reflns_limit_k_max 22
_diffrn_reflns_limit_k_min -22
_diffrn_reflns_limit_l_max 11
_diffrn_reflns_limit_l_min -15
_diffrn_reflns_number 11130
_diffrn_reflns_point_group_measured_fraction_full 0.813
_diffrn_reflns_point_group_measured_fraction_max 0.708
_diffrn_reflns_theta_full 25.242
_diffrn_reflns_theta_max 41.134
_diffrn_reflns_theta_min 2.686
_exptl_absorpt_coefficient_mu 2.235
_exptl_absorpt_correction_T_max 0.733
_exptl_absorpt_correction_T_min 0.564
_exptl_absorpt_correction_type analytical
_exptl_absorpt_process_details
;
CrysAlisPro, Agilent Technologies,
Version 1.171.35.19 (release 27-10-2011 CrysAlis171 .NET)
(compiled Oct 27 2011,15:02:11)
Analytical numeric absorption correction using a multifaceted crystal
model based on expressions derived by R.C. Clark & J.S. Reid.
(Clark, R. C. & Reid, J. S. (1995). Acta Cryst. A51, 887-897)
;
_exptl_crystal_colour 'pale yellow'
_exptl_crystal_density_diffrn 1.767
_exptl_crystal_description prism
_exptl_crystal_F_000 408
_exptl_crystal_size_max 0.4405
_exptl_crystal_size_mid 0.2723
_exptl_crystal_size_min 0.2324
_refine_diff_density_max 1.285
_refine_diff_density_min -0.985
_refine_diff_density_rms 0.121
_refine_ls_abs_structure_details
;
 Classical Flack method preferred over Parsons because s.u. lower.
;
_refine_ls_abs_structure_Flack -0.025(16)
_refine_ls_extinction_coef 0.0116(8)
_refine_ls_extinction_expression Fc^*^=kFc[1+0.001xFc^2^\l^3^/sin(2\q)]^-1/4^
_refine_ls_extinction_method 'SHELXL-2019/2 (Sheldrick 2019)'
_refine_ls_goodness_of_fit_ref 1.019
_refine_ls_hydrogen_treatment mixed
_refine_ls_matrix_type full
_refine_ls_number_parameters 179
_refine_ls_number_reflns 7370
_refine_ls_number_restraints 1
_refine_ls_restrained_S_all 1.019
_refine_ls_R_factor_all 0.0344
_refine_ls_R_factor_gt 0.0292
_refine_ls_shift/su_max 0.001
_refine_ls_shift/su_mean 0.000
_refine_ls_structure_factor_coef Fsqd
_refine_ls_weighting_details 'w=1/[\s^2^(Fo^2^)+(0.0131P)^2^] where P=(Fo^2^+2Fc^2^)/3'
_refine_ls_weighting_scheme calc
_refine_ls_wR_factor_gt 0.0569
_refine_ls_wR_factor_ref 0.0601
_reflns_Friedel_coverage 0.410
_reflns_Friedel_fraction_full 0.611
_reflns_Friedel_fraction_max 0.425
_reflns_number_gt 6779
_reflns_number_total 7370
_reflns_threshold_expression 'I > 2\s(I)'
_cod_data_source_file d4ra06023g2.cif
_cod_data_source_block mk46
_cod_original_sg_symbol_H-M 'P 21'
_cod_database_code 7249559
_shelx_shelxl_version_number 2019/3
_shelx_space_group_comment
;
The symmetry employed for this shelxl refinement is uniquely defined
by the following loop, which should always be used as a source of
symmetry information in preference to the above space-group names.
They are only intended as comments.
;

loop_
_space_group_symop_operation_xyz
'x, y, z'
'-x, y+1/2, -z'

loop_
_atom_site_label
_atom_site_type_symbol
_atom_site_fract_x
_atom_site_fract_y
_atom_site_fract_z
_atom_site_U_iso_or_equiv
_atom_site_adp_type
_atom_site_occupancy
_atom_site_site_symmetry_order
_atom_site_calc_flag
_atom_site_refinement_flags_posn
_atom_site_refinement_flags_adp
_atom_site_refinement_flags_occupancy
_atom_site_disorder_assembly
_atom_site_disorder_group
Te Te 0.59236(2) 0.60750(2) 0.36522(2) 0.01220(4) Uani 1 1 d . . . . .
Cl1 Cl 0.90049(9) 0.57228(6) 0.39084(9) 0.01921(12) Uani 1 1 d . . . . .
Cl2 Cl 0.29189(8) 0.62117(8) 0.35212(8) 0.02132(16) Uani 1 1 d . . . . .
O2 O 0.6029(4) 0.28098(18) -0.0295(3) 0.0258(5) Uani 1 1 d . . . . .
H2 H 0.558319 0.340272 -0.019998 0.072(19) Uiso 1 1 calc R . . . .
O1 O 0.5083(3) 0.42944(18) 0.1118(3) 0.0215(4) Uani 1 1 d . . . . .
C11 C 0.5992(4) 0.3837(2) 0.2580(3) 0.0150(4) Uani 1 1 d . . . . .
C12 C 0.6934(4) 0.2862(2) 0.2756(3) 0.0158(4) Uani 1 1 d . . . . .
H12 H 0.757460 0.254101 0.388480 0.019 Uiso 1 1 calc R U . . .
C1 C 0.7096(3) 0.6841(2) 0.6165(3) 0.0131(4) Uani 1 1 d . . . . .
C2 C 0.7047(3) 0.6432(2) 0.7694(3) 0.0149(4) Uani 1 1 d . . . . .
C3 C 0.7919(4) 0.7037(2) 0.9243(4) 0.0192(5) Uani 1 1 d . . . . .
H3 H 0.793279 0.676818 1.030154 0.023 Uiso 1 1 calc R U . . .
C6 C 0.7904(4) 0.7841(2) 0.6163(3) 0.0148(4) Uani 1 1 d . . . . .
C10 C 0.6011(4) 0.4372(2) 0.4196(4) 0.0172(5) Uani 1 1 d . . . . .
H10A H 0.710686 0.418238 0.526527 0.021 Uiso 1 1 calc R U . . .
H10B H 0.496541 0.414761 0.436834 0.021 Uiso 1 1 calc R U . . .
C9 C 0.7892(4) 0.8343(2) 0.4529(4) 0.0199(5) Uani 1 1 d . . . . .
H9A H 0.824369 0.910749 0.475678 0.030 Uiso 1 1 calc R U . . .
H9B H 0.669302 0.829269 0.355298 0.030 Uiso 1 1 calc R U . . .
H9C H 0.873077 0.795348 0.421579 0.030 Uiso 1 1 calc R U . . .
C8 C 0.9684(5) 0.8641(3) 1.0994(4) 0.0289(7) Uani 1 1 d . . . . .
H8A H 1.073661 0.823909 1.181064 0.043 Uiso 1 1 calc R U . . .
H8B H 0.886621 0.873769 1.152510 0.043 Uiso 1 1 calc R U . . .
H8C H 1.004729 0.935349 1.075094 0.043 Uiso 1 1 calc R U . . .
C13 C 0.6924(4) 0.2375(2) 0.1284(3) 0.0168(5) Uani 1 1 d . . . . .
C4 C 0.8766(4) 0.8014(2) 0.9296(4) 0.0190(5) Uani 1 1 d . . . . .
C7 C 0.6091(4) 0.5417(3) 0.7768(4) 0.0209(5) Uani 1 1 d . . . . .
H7A H 0.675850 0.478026 0.769864 0.031 Uiso 1 1 calc R U . . .
H7B H 0.489929 0.540865 0.677501 0.031 Uiso 1 1 calc R U . . .
H7C H 0.599063 0.539841 0.887854 0.031 Uiso 1 1 calc R U . . .
C14 C 0.7862(4) 0.1355(3) 0.1307(4) 0.0216(5) Uani 1 1 d . . . . .
H14A H 0.699467 0.080321 0.060618 0.032 Uiso 1 1 calc R U . . .
H14B H 0.851593 0.109981 0.252532 0.032 Uiso 1 1 calc R U . . .
H14C H 0.869715 0.148616 0.080625 0.032 Uiso 1 1 calc R U . . .
C5 C 0.8740(4) 0.8408(2) 0.7744(4) 0.0178(5) Uani 1 1 d . . . . .
H5 H 0.930580 0.907911 0.776337 0.021 Uiso 1 1 calc R U . . .

loop_
_atom_site_aniso_label
_atom_site_aniso_U_11
_atom_site_aniso_U_22
_atom_site_aniso_U_33
_atom_site_aniso_U_23
_atom_site_aniso_U_13
_atom_site_aniso_U_12
Te 0.01188(5) 0.01273(5) 0.01250(5) 0.00042(8) 0.00587(4) 0.00055(7)
Cl1 0.0147(2) 0.0237(3) 0.0221(3) -0.0012(2) 0.0108(2) 0.0014(2)
Cl2 0.0130(2) 0.0277(5) 0.0242(2) -0.0033(3) 0.00905(18) 0.0009(3)
O2 0.0385(14) 0.0188(10) 0.0151(8) -0.0026(8) 0.0073(9) 0.0044(10)
O1 0.0276(11) 0.0168(9) 0.0153(8) 0.0013(7) 0.0052(8) 0.0033(8)
C11 0.0155(10) 0.0135(10) 0.0148(9) -0.0006(8) 0.0054(8) -0.0005(8)
C12 0.0174(11) 0.0145(10) 0.0142(9) 0.0003(9) 0.0059(8) 0.0004(9)
C1 0.0133(9) 0.0135(9) 0.0130(9) 0.0001(8) 0.0061(7) 0.0015(8)
C2 0.0163(10) 0.0152(9) 0.0148(9) 0.0009(8) 0.0083(8) 0.0015(9)
C3 0.0201(12) 0.0221(12) 0.0168(10) 0.0004(10) 0.0096(9) 0.0007(10)
C6 0.0142(10) 0.0131(9) 0.0160(10) 0.0017(8) 0.0057(8) 0.0016(8)
C10 0.0227(12) 0.0121(10) 0.0196(11) 0.0019(9) 0.0120(9) 0.0007(9)
C9 0.0247(13) 0.0160(11) 0.0193(11) 0.0028(10) 0.0102(10) -0.0038(10)
C8 0.0317(17) 0.0303(16) 0.0190(12) -0.0090(12) 0.0061(12) -0.0052(14)
C13 0.0197(12) 0.0121(10) 0.0164(10) -0.0032(8) 0.0061(9) -0.0035(9)
C4 0.0168(11) 0.0209(12) 0.0175(11) -0.0043(10) 0.0059(9) 0.0008(10)
C7 0.0267(14) 0.0224(13) 0.0188(11) 0.0011(10) 0.0149(10) -0.0028(11)
C14 0.0165(10) 0.0227(12) 0.0249(12) -0.0022(10) 0.0085(9) 0.0011(10)
C5 0.0170(11) 0.0143(10) 0.0198(11) -0.0031(9) 0.0061(9) 0.0002(9)

loop_
_atom_type_symbol
_atom_type_description
_atom_type_scat_dispersion_real
_atom_type_scat_dispersion_imag
_atom_type_scat_source
C C 0.0033 0.0016 'International Tables Vol C Tables 4.2.6.8 and 6.1.1.4'
H H 0.0000 0.0000 'International Tables Vol C Tables 4.2.6.8 and 6.1.1.4'
O O 0.0106 0.0060 'International Tables Vol C Tables 4.2.6.8 and 6.1.1.4'
Cl Cl 0.1484 0.1585 'International Tables Vol C Tables 4.2.6.8 and 6.1.1.4'
Te Te -0.5308 1.6751 'International Tables Vol C Tables 4.2.6.8 and 6.1.1.4'

loop_
_geom_angle_atom_site_label_1
_geom_angle_atom_site_label_2
_geom_angle_atom_site_label_3
_geom_angle
_geom_angle_site_symmetry_1
_geom_angle_site_symmetry_3
_geom_angle_publ_flag
C1 Te C10 105.22(11) . . ?
C1 Te Cl2 91.43(7) . . ?
C10 Te Cl2 90.76(8) . . ?
C1 Te Cl1 89.33(7) . . ?
C10 Te Cl1 82.97(8) . . ?
Cl2 Te Cl1 173.66(3) . . ?
C13 O2 H2 109.5 . . ?
O1 C11 C12 123.5(2) . . ?
O1 C11 C10 116.8(2) . . ?
C12 C11 C10 119.7(2) . . ?
C13 C12 C11 119.8(2) . . ?
C13 C12 H12 120.1 . . ?
C11 C12 H12 120.1 . . ?
C2 C1 C6 121.7(2) . . ?
C2 C1 Te 124.9(2) . . ?
C6 C1 Te 113.37(18) . . ?
C3 C2 C1 117.1(3) . . ?
C3 C2 C7 118.1(2) . . ?
C1 C2 C7 124.8(2) . . ?
C4 C3 C2 122.6(3) . . ?
C4 C3 H3 118.7 . . ?
C2 C3 H3 118.7 . . ?
C5 C6 C1 118.4(2) . . ?
C5 C6 C9 118.1(3) . . ?
C1 C6 C9 123.5(2) . . ?
C11 C10 Te 104.28(18) . . ?
C11 C10 H10A 110.9 . . ?
Te C10 H10A 110.9 . . ?
C11 C10 H10B 110.9 . . ?
Te C10 H10B 110.9 . . ?
H10A C10 H10B 108.9 . . ?
C6 C9 H9A 109.5 . . ?
C6 C9 H9B 109.5 . . ?
H9A C9 H9B 109.5 . . ?
C6 C9 H9C 109.5 . . ?
H9A C9 H9C 109.5 . . ?
H9B C9 H9C 109.5 . . ?
C4 C8 H8A 109.5 . . ?
C4 C8 H8B 109.5 . . ?
H8A C8 H8B 109.5 . . ?
C4 C8 H8C 109.5 . . ?
H8A C8 H8C 109.5 . . ?
H8B C8 H8C 109.5 . . ?
O2 C13 C12 120.7(3) . . ?
O2 C13 C14 114.7(2) . . ?
C12 C13 C14 124.6(3) . . ?
C3 C4 C5 118.5(3) . . ?
C3 C4 C8 120.8(3) . . ?
C5 C4 C8 120.6(3) . . ?
C2 C7 H7A 109.5 . . ?
C2 C7 H7B 109.5 . . ?
H7A C7 H7B 109.5 . . ?
C2 C7 H7C 109.5 . . ?
H7A C7 H7C 109.5 . . ?
H7B C7 H7C 109.5 . . ?
C13 C14 H14A 109.5 . . ?
C13 C14 H14B 109.5 . . ?
H14A C14 H14B 109.5 . . ?
C13 C14 H14C 109.5 . . ?
H14A C14 H14C 109.5 . . ?
H14B C14 H14C 109.5 . . ?
C4 C5 C6 121.6(3) . . ?
C4 C5 H5 119.2 . . ?
C6 C5 H5 119.2 . . ?

loop_
_geom_bond_atom_site_label_1
_geom_bond_atom_site_label_2
_geom_bond_distance
_geom_bond_site_symmetry_2
_geom_bond_publ_flag
Te C1 2.126(3) . ?
Te C10 2.141(3) . ?
Te Cl2 2.4793(16) . ?
Te Cl1 2.5337(17) . ?
O2 C13 1.321(3) . ?
O2 H2 0.8400 . ?
O1 C11 1.262(3) . ?
C11 C12 1.408(4) . ?
C11 C10 1.512(4) . ?
C12 C13 1.378(4) . ?
C12 H12 0.9500 . ?
C1 C2 1.406(4) . ?
C1 C6 1.406(4) . ?
C2 C3 1.399(4) . ?
C2 C7 1.502(4) . ?
C3 C4 1.387(4) . ?
C3 H3 0.9500 . ?
C6 C5 1.391(4) . ?
C6 C9 1.511(4) . ?
C10 H10A 0.9900 . ?
C10 H10B 0.9900 . ?
C9 H9A 0.9800 . ?
C9 H9B 0.9800 . ?
C9 H9C 0.9800 . ?
C8 C4 1.507(4) . ?
C8 H8A 0.9800 . ?
C8 H8B 0.9800 . ?
C8 H8C 0.9800 . ?
C13 C14 1.477(4) . ?
C4 C5 1.391(4) . ?
C7 H7A 0.9800 . ?
C7 H7B 0.9800 . ?
C7 H7C 0.9800 . ?
C14 H14A 0.9800 . ?
C14 H14B 0.9800 . ?
C14 H14C 0.9800 . ?
C5 H5 0.9500 . ?

loop_
_geom_hbond_atom_site_label_D
_geom_hbond_atom_site_label_H
_geom_hbond_atom_site_label_A
_geom_hbond_distance_DH
_geom_hbond_distance_HA
_geom_hbond_distance_DA
_geom_hbond_angle_DHA
_geom_hbond_site_symmetry_A
_geom_hbond_publ_flag
O2 H2 O1 0.84 1.74 2.498(3) 148.4 . yes
C12 H12 Cl2 0.95 2.91 3.704(3) 141.8 2_646 yes
C14 H14A O1 0.98 2.52 3.501(4) 176.4 2_645 yes
C14 H14B Cl1 0.98 2.84 3.803(4) 166.8 2_746 yes

loop_
_geom_torsion_atom_site_label_1
_geom_torsion_atom_site_label_2
_geom_torsion_atom_site_label_3
_geom_torsion_atom_site_label_4
_geom_torsion
_geom_torsion_site_symmetry_1
_geom_torsion_site_symmetry_2
_geom_torsion_site_symmetry_3
_geom_torsion_site_symmetry_4
_geom_torsion_publ_flag
O1 C11 C12 C13 1.6(4) . . . . ?
C10 C11 C12 C13 -179.8(3) . . . . ?
C6 C1 C2 C3 -3.3(4) . . . . ?
Te C1 C2 C3 178.9(2) . . . . ?
C6 C1 C2 C7 175.1(3) . . . . ?
Te C1 C2 C7 -2.8(4) . . . . ?
C1 C2 C3 C4 1.7(4) . . . . ?
C7 C2 C3 C4 -176.8(3) . . . . ?
C2 C1 C6 C5 2.9(4) . . . . ?
Te C1 C6 C5 -179.0(2) . . . . ?
C2 C1 C6 C9 -176.2(3) . . . . ?
Te C1 C6 C9 1.9(3) . . . . ?
O1 C11 C10 Te -35.1(3) . . . . ?
C12 C11 C10 Te 146.2(2) . . . . ?
C11 C12 C13 O2 -0.4(4) . . . . ?
C11 C12 C13 C14 179.9(3) . . . . ?
C2 C3 C4 C5 0.2(5) . . . . ?
C2 C3 C4 C8 179.8(3) . . . . ?
C3 C4 C5 C6 -0.6(4) . . . . ?
C8 C4 C5 C6 179.8(3) . . . . ?
C1 C6 C5 C4 -0.9(4) . . . . ?
C9 C6 C5 C4 178.2(3) . . . . ?
